data_7008906
loop_
_publ_author_name
'Miyashita, Yoshitaro'
'Yamada, Yasunori'
'Fujisawa, Kiyoshi'
'Konno, Takumi'
'Kanamori, Kan'
'Okamoto, Ken-ichi'

_publ_section_title
;
 Stereochemistry and electrochemical properties of molybdenum ions
 incorporated into S-bridged polynuclear structures
;
_journal_issue 6
_journal_name_full 'Journal of the Chemical Society, Dalton Transactions'
_journal_page_first 981
_journal_paper_doi 10.1039/a906665i
_journal_year 2000
_chemical_formula_sum 'C12 H44 Br4 Ir2 Mo N6 O4 S6'
_chemical_formula_weight 1328.87
_space_group_IT_number 14
_symmetry_cell_setting monoclinic
_symmetry_Int_Tables_number 14
_symmetry_space_group_name_Hall '-P 2yn'
_symmetry_space_group_name_H-M 'P 1 21/n 1'
_audit_creation_date 'Wed Aug 11 09:19:37 1999'
_audit_creation_method 'from TEXRAY.INF file'
_cell_angle_alpha 90
_cell_angle_beta 90.45(2)
_cell_angle_gamma 90
_cell_formula_units_Z 2
_cell_length_a 11.530(3)
_cell_length_b 12.026(2)
_cell_length_c 12.577(2)
_cell_measurement_reflns_used 25
_cell_measurement_temperature 296.2
_cell_measurement_theta_max 15.0
_cell_measurement_theta_min 14.6
_cell_volume 1743.9(6)
_computing_cell_refinement 'Rigaku/AFC Diffractometer Control'
_computing_data_collection 'Rigaku/AFC Diffractometer Control'
_computing_data_reduction teXsan
_computing_publication_material teXsan
_computing_structure_refinement teXsan
_computing_structure_solution SAPI91
_diffrn_ambient_temperature 296.2
_diffrn_measurement_device_type 'Rigaku AFC7S'
_diffrn_measurement_method \w-2\q
_diffrn_orient_matrix_UB_11 -0.07467
_diffrn_orient_matrix_UB_12 0.04222
_diffrn_orient_matrix_UB_13 -0.00307
_diffrn_orient_matrix_UB_21 0.04411
_diffrn_orient_matrix_UB_22 0.07128
_diffrn_orient_matrix_UB_23 -0.00608
_diffrn_orient_matrix_UB_31 -0.00118
_diffrn_orient_matrix_UB_32 -0.00711
_diffrn_orient_matrix_UB_33 -0.07922
_diffrn_radiation_detector 'scintillation counter'
_diffrn_radiation_monochromator graphite
_diffrn_radiation_source 'Rigaku sealed tube'
_diffrn_radiation_type 'Mo K\a'
_diffrn_radiation_wavelength 0.7107
_diffrn_reflns_av_R_equivalents 0.056
_diffrn_reflns_av_sigmaI/netI 0.083
_diffrn_reflns_limit_h_max 14
_diffrn_reflns_limit_h_min 0
_diffrn_reflns_limit_k_max 15
_diffrn_reflns_limit_k_min 0
_diffrn_reflns_limit_l_max 16
_diffrn_reflns_limit_l_min -16
_diffrn_reflns_number 4204
_diffrn_reflns_reduction_process 'Lp corrections applied'
_diffrn_reflns_theta_max 27.52
_diffrn_reflns_theta_min 2.34
_diffrn_standards_decay_% 0.00
_diffrn_standards_interval_count 150
_diffrn_standards_number 3
_exptl_absorpt_coefficient_mu 12.971
_exptl_absorpt_correction_T_max 1.000
_exptl_absorpt_correction_T_min 0.703
_exptl_absorpt_correction_type psi-scan
_exptl_absorpt_process_details '(North, Phillips & Mathews, 1968)'
_exptl_crystal_colour brown
_exptl_crystal_density_diffrn 2.530
_exptl_crystal_density_method 'not measured'
_exptl_crystal_description needle
_exptl_crystal_F_000 1244.00
_exptl_crystal_size_max 0.430
_exptl_crystal_size_mid 0.130
_exptl_crystal_size_min 0.130
_refine_diff_density_max 4.97
_refine_diff_density_min -2.68
_refine_ls_extinction_method none
_refine_ls_goodness_of_fit_ref 2.289
_refine_ls_hydrogen_treatment noref
_refine_ls_matrix_type full
_refine_ls_number_constraints 0
_refine_ls_number_parameters 160
_refine_ls_number_reflns 2597
_refine_ls_number_restraints 0
_refine_ls_R_factor_all 0.0722
_refine_ls_R_factor_gt 0.0722
_refine_ls_shift/su_max 0.0000
_refine_ls_shift/su_mean 0.0000
_refine_ls_structure_factor_coef F
_refine_ls_weighting_details 'w = 1/[\s^2^(Fo) + 0.00063|Fo|^2^]'
_refine_ls_weighting_scheme calc
_refine_ls_wR_factor_gt 0.0948
_refine_ls_wR_factor_ref 0.0947
_reflns_number_gt 2597
_reflns_number_total 4204
_reflns_threshold_expression >2.0sigma(I)
_cod_data_source_file a906665i.txt
_cod_data_source_block mu980501_MoIr2
_cod_depositor_comments
;
The following automatic conversions were performed:
'_reflns_observed_expression' tag replaced with
'_reflns_threshold_expression' tag as specified in the replacement
file
'cod-tools/trunk/perl-scripts/inputs/replacement_tags.lst'.

'_atom_site_calc_flags'
tag replaced with '_atom_site_calc_flag' tag as specified in the
replacement file
'cod-tools/trunk/perl-scripts/inputs/replacement_tags.lst'.

'_atom_type_scat_imag'
tag replaced with '_atom_type_scat_dispersion_imag' tag as specified
in the replacement file
'cod-tools/trunk/perl-scripts/inputs/replacement_tags.lst'.

Automatic conversion script
Id: cif_correct_tags 3137 2015-03-23 15:08:43Z antanas 
;
_cod_original_sg_symbol_H-M 'P 21/n       '
_cod_original_formula_sum 'C12 H44 Br4 Ir2 N6 Mo O4 S6 '
_cod_database_code 7008906

loop_
_symmetry_equiv_pos_as_xyz
x,y,z
1/2-x,1/2+y,1/2-z
-x,-y,-z
1/2+x,1/2-y,1/2+z

loop_
_atom_site_label
_atom_site_type_symbol
_atom_site_fract_x
_atom_site_fract_y
_atom_site_fract_z
_atom_site_U_iso_or_equiv
_atom_site_adp_type
_atom_site_occupancy
_atom_site_calc_flag
_atom_site_refinement_flags
_atom_site_disorder_assembly
_atom_site_disorder_group
Ir(1) Ir -0.53256(7) -0.37753(6) -0.31831(6) 0.0308(2) Uani 1.00 d . . .
Mo(1) Mo -0.5000 -0.5000 -0.5000 0.0334(6) Uani 1.00 d S . .
Br(1) Br -0.5701(2) -0.1946(2) -0.0446(2) 0.0556(7) Uani 1.00 d . . .
Br(2) Br -0.7084(3) -0.0456(2) -0.4310(2) 0.0629(8) Uani 1.00 d . . .
S(1) S -0.3582(6) -0.3776(6) -0.4123(5) 0.055(2) Uani 1.00 d . . .
S(2) S -0.5546(6) -0.5702(5) -0.3240(5) 0.055(2) Uani 1.00 d . . .
S(3) S -0.6432(6) -0.3507(5) -0.4741(5) 0.055(2) Uani 1.00 d . . .
O(1) O -0.690(2) -0.149(2) -0.681(1) 0.071(6) Uani 1.00 d . . .
O(2) O -0.427(2) 0.023(2) -0.165(2) 0.100(9) Uani 1.00 d . . .
N(1) N -0.512(2) -0.203(2) -0.312(2) 0.056(6) Uani 1.00 d . . .
N(2) N -0.442(2) -0.405(2) -0.176(2) 0.054(6) Uani 1.00 d . . .
N(3) N -0.693(2) -0.363(2) -0.240(2) 0.062(7) Uani 1.00 d . . .
C(1) C -0.370(2) -0.234(2) -0.456(2) 0.050(7) Uani 1.00 d . . .
C(2) C -0.394(2) -0.166(2) -0.355(2) 0.056(7) Uani 1.00 d . . .
C(3) C -0.434(2) -0.600(2) -0.238(2) 0.046(6) Uani 1.00 d . . .
C(4) C -0.447(2) -0.529(2) -0.141(2) 0.055(7) Uani 1.00 d . . .
C(5) C -0.781(2) -0.399(2) -0.412(2) 0.045(6) Uani 1.00 d . . .
C(6) C -0.791(2) -0.333(2) -0.315(2) 0.048(6) Uani 1.00 d . . .
H(1) H -0.5724 -0.1673 -0.3528 0.0681 Uiso 1.00 calc . . .
H(2) H -0.5187 -0.1774 -0.2397 0.0681 Uiso 1.00 calc . . .
H(3) H -0.3625 -0.3838 -0.1848 0.0677 Uiso 1.00 calc . . .
H(4) H -0.4744 -0.3594 -0.1212 0.0677 Uiso 1.00 calc . . .
H(5) H -0.6866 -0.3065 -0.1848 0.0709 Uiso 1.00 calc . . .
H(6) H -0.7106 -0.4319 -0.2042 0.0709 Uiso 1.00 calc . . .
H(7) H -0.4299 -0.2271 -0.5060 0.0609 Uiso 1.00 calc . . .
H(8) H -0.2980 -0.2116 -0.4858 0.0609 Uiso 1.00 calc . . .
H(9) H -0.3969 -0.0895 -0.3725 0.0692 Uiso 1.00 calc . . .
H(10) H -0.3368 -0.1793 -0.3027 0.0692 Uiso 1.00 calc . . .
H(11) H -0.4353 -0.6768 -0.2173 0.0549 Uiso 1.00 calc . . .
H(12) H -0.3631 -0.5846 -0.2720 0.0549 Uiso 1.00 calc . . .
H(13) H -0.3862 -0.5433 -0.0917 0.0663 Uiso 1.00 calc . . .
H(14) H -0.5197 -0.5425 -0.1085 0.0663 Uiso 1.00 calc . . .
H(15) H -0.8457 -0.3869 -0.4572 0.0532 Uiso 1.00 calc . . .
H(16) H -0.7766 -0.4767 -0.3947 0.0532 Uiso 1.00 calc . . .
H(17) H -0.8626 -0.3467 -0.2826 0.0590 Uiso 1.00 calc . . .
H(18) H -0.7840 -0.2566 -0.3331 0.0590 Uiso 1.00 calc . . .

loop_
_atom_site_aniso_label
_atom_site_aniso_U_11
_atom_site_aniso_U_22
_atom_site_aniso_U_33
_atom_site_aniso_U_12
_atom_site_aniso_U_13
_atom_site_aniso_U_23
Ir(1) 0.0352(4) 0.0273(4) 0.0300(4) 0.0008(4) 0.0018(3) -0.0020(3)
Mo(1) 0.041(1) 0.030(1) 0.030(1) 0.004(1) 0.0001(10) -0.0027(9)
Br(1) 0.058(1) 0.053(1) 0.056(1) -0.004(1) 0.008(1) -0.020(1)
Br(2) 0.086(2) 0.048(1) 0.055(1) 0.024(1) 0.012(1) 0.004(1)
S(1) 0.053(4) 0.061(4) 0.051(3) 0.000(3) 0.004(3) -0.007(3)
S(2) 0.075(5) 0.042(3) 0.048(3) 0.001(3) 0.000(3) -0.001(3)
S(3) 0.065(4) 0.045(3) 0.056(4) 0.008(3) -0.001(3) -0.003(3)
O(1) 0.09(1) 0.07(1) 0.05(1) 0.01(1) -0.01(1) -0.004(9)
O(2) 0.14(2) 0.08(2) 0.07(1) -0.03(1) 0.01(1) -0.04(1)
N(1) 0.05(1) 0.06(1) 0.06(1) 0.00(1) 0.00(1) -0.02(1)
N(2) 0.07(1) 0.05(1) 0.05(1) -0.001(10) -0.01(1) -0.005(9)
N(3) 0.06(1) 0.06(1) 0.06(1) 0.00(1) 0.00(1) -0.02(1)
C(1) 0.06(2) 0.04(1) 0.04(1) 0.00(1) 0.01(1) 0.005(10)
C(2) 0.06(2) 0.04(1) 0.06(2) -0.02(1) 0.02(1) -0.02(1)
C(3) 0.06(1) 0.03(1) 0.05(1) 0.016(10) -0.01(1) -0.006(9)
C(4) 0.06(2) 0.06(2) 0.05(1) 0.02(1) 0.00(1) 0.02(1)
C(5) 0.03(1) 0.05(1) 0.05(1) 0.000(9) -0.001(9) 0.00(1)
C(6) 0.08(2) 0.05(1) 0.019(9) 0.00(1) 0.00(1) 0.001(9)

loop_
_atom_type_symbol
_atom_type_description
_atom_type_scat_dispersion_real
_atom_type_scat_dispersion_imag
_atom_type_scat_source
C C 0.003 0.002
;International Tables for Crystallography
(1992, Vol. C, Tables 4.2.6.8 and 6.1.1.1)
;
H H 0.000 0.000
;International Tables for Crystallography
(1992, Vol. C, Table 6.1.1.2)
;
N N 0.006 0.003
;International Tables for Crystallography
(1992, Vol. C, Tables 4.2.6.8 and 6.1.1.1)
;
S S 0.125 0.123
;International Tables for Crystallography
(1992, Vol. C, Tables 4.2.6.8 and 6.1.1.1)
;
Br Br -0.290 2.459
;International Tables for Crystallography
(1992, Vol. C, Tables 4.2.6.8 and 6.1.1.1)
;
Mo Mo -1.683 0.686
;International Tables for Crystallography
(1992, Vol. C, Tables 4.2.6.8 and 6.1.1.1)
;
Ir Ir -1.444 7.990
;International Tables for Crystallography
(1992, Vol. C, Tables 4.2.6.8 and 6.1.1.1)
;
O O 0.011 0.006
;International Tables for Crystallography
(1992, Vol. C, Tables 4.2.6.8 and 6.1.1.1)
;

loop_
_geom_angle_atom_site_label_1
_geom_angle_atom_site_label_2
_geom_angle_atom_site_label_3
_geom_angle
_geom_angle_site_symmetry_1
_geom_angle_site_symmetry_2
_geom_angle_site_symmetry_3
_geom_angle_publ_flag
S(1) Ir(1) S(2) 94.5(2) 1_555 1_555 1_555 yes
S(1) Ir(1) S(3) 92.4(2) 1_555 1_555 1_555 yes
S(1) Ir(1) N(1) 85.6(6) 1_555 1_555 1_555 yes
S(1) Ir(1) N(2) 90.5(6) 1_555 1_555 1_555 yes
S(1) Ir(1) N(3) 174.7(7) 1_555 1_555 1_555 yes
S(2) Ir(1) S(3) 93.0(2) 1_555 1_555 1_555 yes
S(2) Ir(1) N(1) 179.5(6) 1_555 1_555 1_555 yes
S(2) Ir(1) N(2) 85.6(6) 1_555 1_555 1_555 yes
S(2) Ir(1) N(3) 90.2(6) 1_555 1_555 1_555 yes
S(3) Ir(1) N(1) 87.5(6) 1_555 1_555 1_555 yes
S(3) Ir(1) N(2) 176.9(6) 1_555 1_555 1_555 yes
S(3) Ir(1) N(3) 84.7(6) 1_555 1_555 1_555 yes
N(1) Ir(1) N(2) 93.9(8) 1_555 1_555 1_555 yes
N(1) Ir(1) N(3) 89.8(8) 1_555 1_555 1_555 yes
N(2) Ir(1) N(3) 92.5(9) 1_555 1_555 1_555 yes
S(1) Mo(1) S(1) 180.0 1_555 1_555 3_444 yes
S(1) Mo(1) S(2) 88.6(2) 1_555 1_555 1_555 yes
S(1) Mo(1) S(2) 91.4(2) 1_555 1_555 3_444 yes
S(1) Mo(1) S(3) 87.0(2) 1_555 1_555 1_555 yes
S(1) Mo(1) S(3) 93.0(2) 1_555 1_555 3_444 yes
S(1) Mo(1) S(2) 91.4(2) 3_444 1_555 1_555 yes
S(1) Mo(1) S(2) 88.6(2) 3_444 1_555 3_444 yes
S(1) Mo(1) S(3) 93.0(2) 3_444 1_555 1_555 yes
S(1) Mo(1) S(3) 87.0(2) 3_444 1_555 3_444 yes
S(2) Mo(1) S(2) 180.0 1_555 1_555 3_444 yes
S(2) Mo(1) S(3) 87.4(2) 1_555 1_555 1_555 yes
S(2) Mo(1) S(3) 92.6(2) 1_555 1_555 3_444 yes
S(2) Mo(1) S(3) 92.6(2) 3_444 1_555 1_555 yes
S(2) Mo(1) S(3) 87.4(2) 3_444 1_555 3_444 yes
S(3) Mo(1) S(3) 180.0 1_555 1_555 3_444 yes
Ir(1) S(1) Mo(1) 69.9(2) 1_555 1_555 1_555 yes
Ir(1) S(1) C(1) 95.2(8) 1_555 1_555 1_555 yes
Mo(1) S(1) C(1) 112.9(8) 1_555 1_555 1_555 yes
Ir(1) S(2) Mo(1) 70.0(2) 1_555 1_555 1_555 yes
Ir(1) S(2) C(3) 95.7(7) 1_555 1_555 1_555 yes
Mo(1) S(2) C(3) 114.4(9) 1_555 1_555 1_555 yes
Ir(1) S(3) Mo(1) 69.5(2) 1_555 1_555 1_555 yes
Ir(1) S(3) C(5) 93.8(7) 1_555 1_555 1_555 yes
Mo(1) S(3) C(5) 113.6(8) 1_555 1_555 1_555 yes
Ir(1) N(1) C(2) 112(1) 1_555 1_555 1_555 yes
Ir(1) N(1) H(1) 110(1) 1_555 1_555 1_555 no
Ir(1) N(1) H(2) 110(1) 1_555 1_555 1_555 no
C(2) N(1) H(1) 108(2) 1_555 1_555 1_555 no
C(2) N(1) H(2) 108(1) 1_555 1_555 1_555 no
H(1) N(1) H(2) 107(1) 1_555 1_555 1_555 no
Ir(1) N(2) C(4) 112(1) 1_555 1_555 1_555 yes
Ir(1) N(2) H(3) 109(1) 1_555 1_555 1_555 no
Ir(1) N(2) H(4) 109(1) 1_555 1_555 1_555 no
C(4) N(2) H(3) 108(1) 1_555 1_555 1_555 no
C(4) N(2) H(4) 108(1) 1_555 1_555 1_555 no
H(3) N(2) H(4) 107(1) 1_555 1_555 1_555 no
Ir(1) N(3) C(6) 112(1) 1_555 1_555 1_555 yes
Ir(1) N(3) H(5) 109(1) 1_555 1_555 1_555 no
Ir(1) N(3) H(6) 109(1) 1_555 1_555 1_555 no
C(6) N(3) H(5) 109(1) 1_555 1_555 1_555 no
C(6) N(3) H(6) 109(1) 1_555 1_555 1_555 no
H(5) N(3) H(6) 106(2) 1_555 1_555 1_555 no
S(1) C(1) C(2) 105(1) 1_555 1_555 1_555 yes
S(1) C(1) H(7) 109(1) 1_555 1_555 1_555 no
S(1) C(1) H(8) 109(1) 1_555 1_555 1_555 no
C(2) C(1) H(7) 111(2) 1_555 1_555 1_555 no
C(2) C(1) H(8) 110(2) 1_555 1_555 1_555 no
H(7) C(1) H(8) 110(2) 1_555 1_555 1_555 no
N(1) C(2) C(1) 107(1) 1_555 1_555 1_555 yes
N(1) C(2) H(9) 110(2) 1_555 1_555 1_555 no
N(1) C(2) H(10) 108(2) 1_555 1_555 1_555 no
C(1) C(2) H(9) 109(2) 1_555 1_555 1_555 no
C(1) C(2) H(10) 110(2) 1_555 1_555 1_555 no
H(9) C(2) H(10) 110(2) 1_555 1_555 1_555 no
S(2) C(3) C(4) 107(1) 1_555 1_555 1_555 yes
S(2) C(3) H(11) 110(1) 1_555 1_555 1_555 no
S(2) C(3) H(12) 110(1) 1_555 1_555 1_555 no
C(4) C(3) H(11) 109(2) 1_555 1_555 1_555 no
C(4) C(3) H(12) 110(2) 1_555 1_555 1_555 no
H(11) C(3) H(12) 109(2) 1_555 1_555 1_555 no
N(2) C(4) C(3) 108(1) 1_555 1_555 1_555 yes
N(2) C(4) H(13) 109(2) 1_555 1_555 1_555 no
N(2) C(4) H(14) 108(2) 1_555 1_555 1_555 no
C(3) C(4) H(13) 110(2) 1_555 1_555 1_555 no
C(3) C(4) H(14) 109(2) 1_555 1_555 1_555 no
H(13) C(4) H(14) 110(2) 1_555 1_555 1_555 no
S(3) C(5) C(6) 104(1) 1_555 1_555 1_555 yes
S(3) C(5) H(15) 111(1) 1_555 1_555 1_555 no
S(3) C(5) H(16) 110(1) 1_555 1_555 1_555 no
C(6) C(5) H(15) 110(2) 1_555 1_555 1_555 no
C(6) C(5) H(16) 110(2) 1_555 1_555 1_555 no
H(15) C(5) H(16) 109(2) 1_555 1_555 1_555 no
N(3) C(6) C(5) 109(1) 1_555 1_555 1_555 yes
N(3) C(6) H(17) 109(1) 1_555 1_555 1_555 no
N(3) C(6) H(18) 108(2) 1_555 1_555 1_555 no
C(5) C(6) H(17) 110(2) 1_555 1_555 1_555 no
C(5) C(6) H(18) 108(1) 1_555 1_555 1_555 no
H(17) C(6) H(18) 110(2) 1_555 1_555 1_555 no

loop_
_geom_bond_atom_site_label_1
_geom_bond_atom_site_label_2
_geom_bond_distance
_geom_bond_site_symmetry_1
_geom_bond_site_symmetry_2
_geom_bond_publ_flag
Ir(1) S(1) 2.340(7) 1_555 1_555 yes
Ir(1) S(2) 2.332(6) 1_555 1_555 yes
Ir(1) S(3) 2.352(7) 1_555 1_555 yes
Ir(1) N(1) 2.11(2) 1_555 1_555 yes
Ir(1) N(2) 2.08(2) 1_555 1_555 yes
Ir(1) N(3) 2.11(2) 1_555 1_555 yes
Mo(1) S(1) 2.455(7) 1_555 1_555 yes
Mo(1) S(1) 2.455(7) 1_555 3_444 yes
Mo(1) S(2) 2.456(6) 1_555 1_555 yes
Mo(1) S(2) 2.456(6) 1_555 3_444 yes
Mo(1) S(3) 2.463(6) 1_555 1_555 yes
Mo(1) S(3) 2.463(6) 1_555 3_444 yes
S(1) C(1) 1.81(2) 1_555 1_555 yes
S(2) C(3) 1.80(2) 1_555 1_555 yes
S(3) C(5) 1.87(2) 1_555 1_555 yes
N(1) C(2) 1.54(3) 1_555 1_555 yes
N(2) C(4) 1.56(3) 1_555 1_555 yes
N(3) C(6) 1.52(3) 1_555 1_555 yes
C(1) C(2) 1.54(3) 1_555 1_555 yes
C(3) C(4) 1.50(3) 1_555 1_555 yes
C(5) C(6) 1.46(3) 1_555 1_555 yes

loop_
_geom_contact_atom_site_label_1
_geom_contact_atom_site_label_2
_geom_contact_distance
_geom_contact_site_symmetry_1
_geom_contact_site_symmetry_2
_geom_contact_publ_flag
O(1) O(2) 2.81(3) 1_555 3_454 ?
O(1) N(2) 2.98(3) 1_555 4_444 ?
Ir(1) Mo(1) 2.7469(7) 1_555 1_555 ?
